data_1537504
loop_
_publ_author_name
'Kaziev, G.Z.'
'Karamnov, M.A.'
'Bel'skii, V.K.'
'Quinones, S.O.'
'Stash, A.I.'
'Dutov, A.A.'

_publ_section_title
;
 X-ray structural study of indium dodecatungstosilicate(IV)
;
_journal_name_full 'Zhurnal Neorganicheskoi Khimii'
_journal_page_first 782
_journal_page_last 788
_journal_volume 48
_journal_year 2003
_chemical_formula_sum 'H34 In2 O58 Si W12'
_chemical_name_systematic 'In2 (O H)2 (Si W12 O40) (H2 O)16'
_space_group_IT_number 2
_symmetry_space_group_name_Hall '-P 1'
_symmetry_space_group_name_H-M 'P -1'
_cell_angle_alpha 90.08
_cell_angle_beta 103.76
_cell_angle_gamma 107.76
_cell_formula_units_Z 2
_cell_length_a 13.079
_cell_length_b 13.795
_cell_length_c 13.967
_cell_volume 2323.560
_citation_journal_id_ASTM ZNOKAQ
_cod_data_source_file Kaziev_ZNOKAQ_2003_469.cif
_cod_data_source_block H34In2O58Si1W12
_cod_original_cell_volume 2323.56
_cod_original_formula_sum 'H34 In2 O58 Si1 W12'
_cod_database_code 1537504

loop_
_symmetry_equiv_pos_as_xyz
x,y,z
-x,-y,-z

loop_
_atom_site_label
_atom_site_type_symbol
_atom_site_fract_x
_atom_site_fract_y
_atom_site_fract_z
_atom_site_occupancy
_atom_site_U_iso_or_equiv
O42 O-2 -0.0011 0.1595 0.1357 1 0.0
O24 O-2 0.4009 0.3587 0.8999 1 0.0
O53 O-2 0.0015 0.168 -0.1376 1 0.0
O28 O-2 0.1909 0.0318 0.6965 1 0.0
W12 W+6 0.2925 0.3583 0.7851 1 0.0
O50 O-2 0.99 0.357 0.3988 1 0.0
O43 O-2 0.323 0.162 0.185 1 0.0
O32 O-2 0.2433 0.2149 0.7915 1 0.0
O10 O-2 0.5997 0.2215 0.0235 1 0.0
W4 W+6 0.498 0.1977 0.4955 1 0.0
O39 O-2 0.3845 0.4885 0.7589 1 0.0
O35 O-2 0.2023 0.319 0.4438 1 0.0
O1 O-2 0.5645 0.2447 0.665 1 0.0
O15 O-2 0.3352 -0.0514 0.6561 1 0.0
O56 O-2 -0.045 0.352 -0.1394 1 0.0
O18 O-2 0.4697 0.1683 0.3716 1 0.0
O23 O-2 0.3829 0.171 0.9313 1 0.0
O7 O-2 0.7652 0.0753 0.6574 1 0.0
W11 W+6 0.501 0.5008 0.6946 1 0.0
O34 O-2 0.8059 0.5471 0.952 1 0.0
O16 O-2 0.4041 0.2803 0.4999 1 0.0
O31 O-2 0.1625 0.0362 0.8865 1 0.0
W5 W+6 0.7038 0.3878 0.6405 1 0.0
O40 O-2 0.544 0.6289 0.6841 1 0.0
O14 O-2 0.4617 -0.131 0.8041 1 0.0
O13 O-2 0.771 0.1472 0.0176 1 0.0
O3 O-2 0.4003 0.1329 0.7358 1 0.0
O19 O-2 0.6228 0.3203 0.5119 1 0.0
O46 O-2 0.2135 0.3034 0.2383 1 0.0
O49 O-2 0.8368 0.2178 0.2401 1 0.0
O51 O-2 0.6751 0.3341 0.2348 1 0.0
O4 O-2 0.1979 0.3975 0.8278 1 0.0
O6 O-2 0.5569 0.0391 0.7038 1 0.0
O57 O-2 -0.0167 0.3534 0.0801 1 0.0
W7 W+6 0.2686 0.0448 0.5933 1 0.0
O48 O-2 0.8432 0.4762 0.3959 1 0.0
O5 O-2 0.716 0.1824 0.8175 1 0.0
O20 O-2 0.7406 0.4124 0.7804 1 0.0
O29 O-2 0.2432 0.1741 0.5691 1 0.0
O30 O-2 0.3333 -0.016 0.8406 1 0.0
O27 O-2 0.1642 -0.0345 0.502 1 0.0
O21 O-2 0.6003 0.459 0.6372 1 0.0
O41 O-2 0.1809 0.2328 0.0327 1 0.0
O47 O-2 0.7753 0.2557 0.4196 1 0.0
W1 W+6 0.6808 0.1418 0.6804 1 0.0
O12 O-2 0.7638 0.3363 0.9563 1 0.0
W3 W+6 0.4524 -0.0129 0.7787 1 0.0
O17 O-2 0.3857 0.0931 0.5322 1 0.0
O52 O-2 0.898 0.4384 0.2084 1 0.0
O25 O-2 0.6161 0.4169 0.9942 1 0.0
O2 O-2 0.5652 0.2821 0.851 1 0.0
O11 O-2 0.5568 0.0719 0.8862 1 0.0
In1 In+3 0.161 0.0564 0.1605 1 0.0
O54 O-2 0.002 0.136 0.3739 1 0.0
Si1 Si+4 0.4853 0.2455 0.7389 1 0.0
O37 O-2 0.3877 0.4539 0.5747 1 0.0
O22 O-2 0.8145 0.4773 0.6113 1 0.0
W9 W+6 0.7016 0.0385 0.8989 1 0.0
O33 O-2 0.5975 0.4907 0.817 1 0.0
O9 O-2 0.7713 0.0763 0.6758 1 0.0
W6 W+6 0.4943 0.2977 0.9882 1 0.0
O8 O-2 0.6039 0.129 0.5452 1 0.0
O38 O-2 0.4169 0.3244 0.7037 1 0.0
O58 O-2 0.013 0.6577 0.3957 1 0.0
W2 W+6 0.6782 0.1924 0.9389 1 0.0
W10 W+6 0.2972 0.3136 0.5492 1 0.0
In2 In+3 0.8358 0.3472 0.3138 1 0.0
O36 O-2 0.2237 0.3422 0.6457 1 0.0
O26 O-2 0.4636 0.313 0.0973 1 0.0
O44 O-2 0.147 0.0881 0.2872 1 0.0
O45 O-2 0.112 0.0159 0.0773 1 0.0
O55 O-2 0.014 0.1525 -0.3427 1 0.0
W8 W+6 0.2681 0.0896 0.8304 1 0.0
